data_7113747
loop_
_publ_author_name
'Ionkin, Alex'
'Marshall, William'

_publ_section_title
;
 New thermally stable cationic \h3-allyl(1,4-diphospha-(1,3)-butadiene)nickel
 complexes for ethylene polymerization
;
_journal_coden_ASTM CHCOFS
_journal_issue 6
_journal_name_full
;
 Chemical Communications (Cambridge, United Kingdom)
;
_journal_page_first 710
_journal_page_last 711
_journal_paper_doi 10.1039/b211252c
_journal_year 2003
_chemical_formula_sum 'C73 H77 B F24 Ni P2'
_chemical_formula_weight 1541.81
_space_group_IT_number 19
_symmetry_cell_setting orthorhombic
_symmetry_space_group_name_Hall 'P 2ac 2ab'
_symmetry_space_group_name_H-M 'P 21 21 21'
_atom_sites_solution_hydrogens geom
_atom_sites_solution_primary direct
_atom_sites_solution_secondary difmap
_audit_creation_method SHELXL-97
_cell_angle_alpha 90.00
_cell_angle_beta 90.00
_cell_angle_gamma 90.00
_cell_formula_units_Z 4
_cell_length_a 14.2861(11)
_cell_length_b 18.4281(15)
_cell_length_c 27.872(2)
_cell_measurement_temperature 173(2)
_cell_volume 7337.7(10)
_computing_cell_refinement 'Bruker XSCANS'
_computing_data_collection 'Bruker XSCANS'
_computing_data_reduction 'Bruker SHELXTL'
_computing_molecular_graphics 'Bruker SHELXTL'
_computing_publication_material 'Bruker SHELXTL'
_computing_structure_refinement 'SHELXL-97 (Sheldrick, 1997)'
_computing_structure_solution 'SHELXS-97 (Sheldrick, 1990)'
_diffrn_ambient_temperature 293(2)
_diffrn_measured_fraction_theta_full 0.998
_diffrn_measured_fraction_theta_max 0.998
_diffrn_measurement_device_type 'Bruker P4'
_diffrn_measurement_method '\w scans'
_diffrn_radiation_monochromator graphite
_diffrn_radiation_source 'fine-focus sealed tube'
_diffrn_radiation_type MoK\a
_diffrn_radiation_wavelength 0.71073
_diffrn_reflns_av_R_equivalents 0.1022
_diffrn_reflns_av_sigmaI/netI 0.1155
_diffrn_reflns_limit_h_max 15
_diffrn_reflns_limit_h_min -15
_diffrn_reflns_limit_k_max 18
_diffrn_reflns_limit_k_min -19
_diffrn_reflns_limit_l_max 29
_diffrn_reflns_limit_l_min -24
_diffrn_reflns_number 30462
_diffrn_reflns_theta_full 22.02
_diffrn_reflns_theta_max 22.02
_diffrn_reflns_theta_min 1.80
_exptl_absorpt_coefficient_mu 0.410
_exptl_absorpt_correction_type none
_exptl_crystal_colour green
_exptl_crystal_density_diffrn 1.396
_exptl_crystal_density_method 'not measured'
_exptl_crystal_description wedge
_exptl_crystal_F_000 3176
_exptl_crystal_size_max .10
_exptl_crystal_size_mid .10
_exptl_crystal_size_min .015
_refine_diff_density_max 0.710
_refine_diff_density_min -0.344
_refine_diff_density_rms 0.067
_refine_ls_abs_structure_details 'Flack H D (1983), Acta Cryst. A39, 876-881'
_refine_ls_abs_structure_Flack -0.03(3)
_refine_ls_extinction_method none
_refine_ls_goodness_of_fit_ref 1.014
_refine_ls_hydrogen_treatment mixed
_refine_ls_matrix_type full
_refine_ls_number_parameters 947
_refine_ls_number_reflns 9002
_refine_ls_number_restraints 0
_refine_ls_restrained_S_all 1.014
_refine_ls_R_factor_all 0.1372
_refine_ls_R_factor_gt 0.0605
_refine_ls_shift/su_max 0.004
_refine_ls_shift/su_mean 0.000
_refine_ls_structure_factor_coef Fsqd
_refine_ls_weighting_details 'calc w=1/[\s^2^(Fo^2^)+(0.0607P)^2^+10.9032P] where P=(Fo^2^+2Fc^2^)/3'
_refine_ls_weighting_scheme calc
_refine_ls_wR_factor_gt 0.1280
_refine_ls_wR_factor_ref 0.1667
_reflns_number_gt 5358
_reflns_number_total 9002
_reflns_threshold_expression >2sigma(I)
_cod_duplicate_entry 7104009
_cod_data_source_file b211252c.txt
_cod_data_source_block 02156
_cod_depositor_comments
;
The following automatic conversions were performed:

'_symmetry_cell_setting' value 'Orthorhombic' changed to
'orthorhombic' according to
/usr/data/users/saulius/automatic-downloads/retrospective/RSC/lib/dictionaries/cif_core.dic
dictionary named 'cif_core.dic' version 2.4.2 from 2011-04-26.

Automatic conversion script
Id: cif_fix_values 2281 2013-09-26 08:29:07Z andrius 
;
_cod_original_sg_symbol_H-M P2(1)2(1)2(1)
_cod_database_code 7113747

loop_
_symmetry_equiv_pos_as_xyz
'x, y, z'
'x+1/2, -y+1/2, -z'
'-x, y+1/2, -z+1/2'
'-x+1/2, -y, z+1/2'

loop_
_atom_site_label
_atom_site_type_symbol
_atom_site_fract_x
_atom_site_fract_y
_atom_site_fract_z
_atom_site_U_iso_or_equiv
_atom_site_adp_type
_atom_site_occupancy
_atom_site_symmetry_multiplicity
_atom_site_calc_flag
_atom_site_refinement_flags
Ni1 Ni 0.09049(9) 0.12733(6) 0.35265(4) 0.0535(4) Uani 1 1 d .
P1 P 0.1520(2) 0.09994(15) 0.42198(10) 0.0575(8) Uani 1 1 d .
C1 C 0.0916(7) 0.1415(6) 0.4653(3) 0.069(3) Uani 1 1 d .
H1A H 0.1027 0.1315 0.4975 0.083 Uiso 1 1 calc R
P2 P -0.0053(2) 0.19623(14) 0.39231(9) 0.0559(8) Uani 1 1 d .
C2 C 0.0222(7) 0.1928(5) 0.4511(3) 0.060(3) Uani 1 1 d .
H2A H -0.0065 0.2232 0.4733 0.072 Uiso 1 1 calc R
C3 C 0.1826(10) 0.0724(7) 0.3089(4) 0.088(4) Uani 1 1 d .
C4 C 0.1324(14) 0.1291(11) 0.2840(6) 0.060(4) Uiso 0.579(16) 1 d P
C4' C 0.100(2) 0.0700(14) 0.2921(9) 0.060(4) Uiso 0.421(16) 1 d P
C5 C 0.0414(10) 0.1388(7) 0.2849(3) 0.090(4) Uani 1 1 d .
C6 C 0.2186(7) 0.0218(5) 0.4414(3) 0.041(2) Uani 1 1 d .
C7 C 0.3162(7) 0.0290(5) 0.4481(3) 0.043(2) Uani 1 1 d .
C8 C 0.3659(7) -0.0317(5) 0.4580(3) 0.041(2) Uani 1 1 d .
H8A H 0.4299 -0.0266 0.4629 0.049 Uiso 1 1 calc R
C9 C 0.3288(6) -0.0997(4) 0.4611(3) 0.033(2) Uani 1 1 d .
C10 C 0.2338(6) -0.1072(5) 0.4549(3) 0.038(2) Uani 1 1 d .
H10A H 0.2073 -0.1531 0.4571 0.046 Uiso 1 1 calc R
C11 C 0.1766(6) -0.0484(5) 0.4455(3) 0.041(2) Uani 1 1 d .
C12 C 0.3715(8) 0.1033(5) 0.4474(4) 0.064(3) Uani 1 1 d .
C13 C 0.3395(7) 0.1511(5) 0.4899(4) 0.070(3) Uani 1 1 d .
H13A H 0.3799 0.1925 0.4926 0.105 Uiso 1 1 calc R
H13B H 0.3422 0.1234 0.5191 0.105 Uiso 1 1 calc R
H13C H 0.2764 0.1671 0.4846 0.105 Uiso 1 1 calc R
C14 C 0.3577(10) 0.1427(6) 0.3992(4) 0.095(4) Uani 1 1 d .
H14A H 0.3994 0.1835 0.3975 0.142 Uiso 1 1 calc R
H14B H 0.2942 0.1593 0.3967 0.142 Uiso 1 1 calc R
H14C H 0.3709 0.1099 0.3733 0.142 Uiso 1 1 calc R
C15 C 0.4774(7) 0.0921(6) 0.4524(5) 0.090(4) Uani 1 1 d .
H15A H 0.5090 0.1374 0.4472 0.134 Uiso 1 1 calc R
H15B H 0.4982 0.0574 0.4290 0.134 Uiso 1 1 calc R
H15C H 0.4914 0.0745 0.4840 0.134 Uiso 1 1 calc R
C16 C 0.3873(6) -0.1685(5) 0.4711(3) 0.046(2) Uani 1 1 d .
C17 C 0.3779(7) -0.2190(5) 0.4269(4) 0.067(3) Uani 1 1 d .
H17A H 0.4165 -0.2611 0.4314 0.101 Uiso 1 1 calc R
H17B H 0.3975 -0.1935 0.3986 0.101 Uiso 1 1 calc R
H17C H 0.3138 -0.2336 0.4234 0.101 Uiso 1 1 calc R
C18 C 0.4894(6) -0.1504(5) 0.4785(4) 0.067(3) Uani 1 1 d .
H18A H 0.4955 -0.1172 0.5048 0.101 Uiso 1 1 calc R
H18B H 0.5141 -0.1286 0.4499 0.101 Uiso 1 1 calc R
H18C H 0.5235 -0.1941 0.4855 0.101 Uiso 1 1 calc R
C19 C 0.3492(7) -0.2064(5) 0.5157(3) 0.064(3) Uani 1 1 d .
H19A H 0.3496 -0.1732 0.5422 0.096 Uiso 1 1 calc R
H19B H 0.3879 -0.2475 0.5232 0.096 Uiso 1 1 calc R
H19C H 0.2863 -0.2224 0.5098 0.096 Uiso 1 1 calc R
C20 C 0.0695(6) -0.0638(6) 0.4421(4) 0.054(3) Uani 1 1 d .
C21 C 0.0509(7) -0.1450(7) 0.4387(5) 0.107(5) Uani 1 1 d .
H21A H -0.0147 -0.1541 0.4430 0.160 Uiso 1 1 calc R
H21B H 0.0857 -0.1699 0.4632 0.160 Uiso 1 1 calc R
H21C H 0.0700 -0.1624 0.4077 0.160 Uiso 1 1 calc R
C22 C 0.0261(8) -0.0426(8) 0.4907(4) 0.112(5) Uani 1 1 d .
H22A H 0.0340 0.0085 0.4959 0.169 Uiso 1 1 calc R
H22B H 0.0567 -0.0690 0.5159 0.169 Uiso 1 1 calc R
H22C H -0.0394 -0.0542 0.4906 0.169 Uiso 1 1 calc R
C23 C 0.0191(8) -0.0286(8) 0.4023(5) 0.116(6) Uani 1 1 d .
H23A H 0.0239 0.0231 0.4055 0.175 Uiso 1 1 calc R
H23B H -0.0456 -0.0426 0.4032 0.175 Uiso 1 1 calc R
H23C H 0.0462 -0.0434 0.3723 0.175 Uiso 1 1 calc R
C24 C -0.0796(6) 0.2738(5) 0.3805(3) 0.040(2) Uani 1 1 d .
C25 C -0.0405(6) 0.3438(5) 0.3754(3) 0.045(2) Uani 1 1 d .
C26 C -0.1019(7) 0.4021(5) 0.3721(3) 0.051(3) Uani 1 1 d .
H26A H -0.0763 0.4482 0.3690 0.061 Uiso 1 1 calc R
C27 C -0.1989(6) 0.3963(5) 0.3733(3) 0.044(2) Uani 1 1 d .
C28 C -0.2349(7) 0.3261(5) 0.3762(3) 0.043(2) Uani 1 1 d .
H28A H -0.2996 0.3202 0.3765 0.052 Uiso 1 1 calc R
C29 C -0.1788(7) 0.2638(4) 0.3788(3) 0.044(3) Uani 1 1 d .
C30 C 0.0636(7) 0.3620(6) 0.3720(4) 0.066(3) Uani 1 1 d .
C31 C 0.1047(10) 0.3581(11) 0.4242(7) 0.183(9) Uani 1 1 d .
H31A H 0.1675 0.3767 0.4243 0.275 Uiso 1 1 calc R
H31B H 0.1051 0.3086 0.4350 0.275 Uiso 1 1 calc R
H31C H 0.0666 0.3867 0.4454 0.275 Uiso 1 1 calc R
C32 C 0.1208(7) 0.3098(6) 0.3432(5) 0.099(5) Uani 1 1 d .
H32A H 0.0917 0.3023 0.3126 0.148 Uiso 1 1 calc R
H32B H 0.1249 0.2644 0.3600 0.148 Uiso 1 1 calc R
H32C H 0.1825 0.3292 0.3386 0.148 Uiso 1 1 calc R
C33 C 0.0831(9) 0.4363(7) 0.3554(10) 0.238(13) Uani 1 1 d .
H33A H 0.0587 0.4426 0.3236 0.357 Uiso 1 1 calc R
H33B H 0.1494 0.4444 0.3551 0.357 Uiso 1 1 calc R
H33C H 0.0538 0.4705 0.3766 0.357 Uiso 1 1 calc R
C34 C -0.2607(7) 0.4634(5) 0.3728(3) 0.053(3) Uani 1 1 d .
C35 C -0.2331(10) 0.5114(6) 0.4165(4) 0.103(5) Uani 1 1 d .
H35A H -0.2560 0.4895 0.4455 0.154 Uiso 1 1 calc R
H35B H -0.2600 0.5588 0.4129 0.154 Uiso 1 1 calc R
H35C H -0.1661 0.5154 0.4181 0.154 Uiso 1 1 calc R
C36 C -0.3628(8) 0.4477(7) 0.3759(6) 0.147(8) Uani 1 1 d .
H36A H -0.3820 0.4208 0.3481 0.221 Uiso 1 1 calc R
H36B H -0.3969 0.4925 0.3774 0.221 Uiso 1 1 calc R
H36C H -0.3752 0.4198 0.4043 0.221 Uiso 1 1 calc R
C37 C -0.2419(7) 0.5067(5) 0.3272(4) 0.065(3) Uani 1 1 d .
H37A H -0.2530 0.4765 0.2997 0.098 Uiso 1 1 calc R
H37B H -0.1780 0.5229 0.3270 0.098 Uiso 1 1 calc R
H37C H -0.2828 0.5479 0.3261 0.098 Uiso 1 1 calc R
C38 C -0.2314(7) 0.1905(5) 0.3794(4) 0.052(3) Uani 1 1 d .
C39 C -0.1885(9) 0.1369(7) 0.3457(5) 0.115(5) Uani 1 1 d .
H39A H -0.2356 0.1035 0.3349 0.172 Uiso 1 1 calc R
H39B H -0.1398 0.1107 0.3619 0.172 Uiso 1 1 calc R
H39C H -0.1626 0.1621 0.3186 0.172 Uiso 1 1 calc R
C40 C -0.2301(9) 0.1582(6) 0.4305(4) 0.102(5) Uani 1 1 d .
H40A H -0.2669 0.1147 0.4312 0.153 Uiso 1 1 calc R
H40B H -0.2556 0.1928 0.4527 0.153 Uiso 1 1 calc R
H40C H -0.1668 0.1471 0.4394 0.153 Uiso 1 1 calc R
C41 C -0.3324(8) 0.1982(7) 0.3644(5) 0.105(5) Uani 1 1 d .
H41A H -0.3603 0.1510 0.3618 0.157 Uiso 1 1 calc R
H41B H -0.3356 0.2224 0.3340 0.157 Uiso 1 1 calc R
H41C H -0.3656 0.2261 0.3880 0.157 Uiso 1 1 calc R
F42 F 0.8936(5) -0.0322(4) 0.2944(3) 0.126(3) Uani 1 1 d .
C42 C 0.6499(6) 0.0401(4) 0.2277(3) 0.033(2) Uani 1 1 d .
B42 B 0.6506(7) 0.0988(5) 0.1822(3) 0.034(2) Uani 1 1 d .
F43 F 0.8346(6) -0.1351(5) 0.2857(4) 0.164(4) Uani 1 1 d .
C43 C 0.7314(7) 0.0118(4) 0.2462(3) 0.041(2) Uani 1 1 d .
H43A H 0.7886 0.0269 0.2339 0.050 Uiso 1 1 calc R
F44 F 0.8170(6) -0.0825(6) 0.3482(3) 0.165(5) Uani 1 1 d .
C44 C 0.7298(7) -0.0396(5) 0.2833(3) 0.045(2) Uani 1 1 d .
F45 F 0.4550(6) -0.1180(5) 0.3031(5) 0.201(6) Uani 1 1 d .
C45 C 0.6476(8) -0.0605(5) 0.3041(3) 0.047(3) Uani 1 1 d .
H45A H 0.6466 -0.0927 0.3298 0.056 Uiso 1 1 calc R
F46 F 0.4734(8) -0.0492(8) 0.3531(4) 0.219(6) Uani 1 1 d .
C46 C 0.5656(7) -0.0317(5) 0.2853(3) 0.048(3) Uani 1 1 d .
F47 F 0.4049(6) -0.0173(5) 0.2969(4) 0.181(5) Uani 1 1 d .
C47 C 0.5681(6) 0.0160(4) 0.2476(3) 0.038(2) Uani 1 1 d .
H47A H 0.5118 0.0326 0.2350 0.045 Uiso 1 1 calc R
F48 F 0.3763(4) 0.1820(3) 0.06814(19) 0.0648(16) Uani 1 1 d .
C48 C 0.8192(10) -0.0695(7) 0.3023(6) 0.085(4) Uani 1 1 d .
F49 F 0.3450(5) 0.2856(3) 0.09792(19) 0.0782(18) Uani 1 1 d .
C49 C 0.4760(9) -0.0553(6) 0.3060(5) 0.071(4) Uani 1 1 d .
F50 F 0.2634(4) 0.1940(4) 0.1175(2) 0.0770(18) Uani 1 1 d .
C50 C 0.5535(5) 0.1463(4) 0.1843(3) 0.027(2) Uani 1 1 d .
F51 F 0.4042(17) 0.3223(5) 0.2777(3) 0.097(6) Uani 0.683(8) 1 d P
F52 F 0.3385(10) 0.2254(10) 0.2962(4) 0.093(3) Uani 0.683(8) 1 d P
F53 F 0.4752(9) 0.2407(11) 0.3151(4) 0.085(5) Uani 0.683(8) 1 d P
F51' F 0.429(4) 0.2107(14) 0.3115(11) 0.097(6) Uani 0.317(8) 1 d P
F52' F 0.490(2) 0.306(2) 0.2878(9) 0.093(3) Uani 0.317(8) 1 d P
F53' F 0.348(2) 0.287(3) 0.2810(10) 0.085(5) Uani 0.317(8) 1 d P
C51 C 0.4933(6) 0.1587(4) 0.1460(3) 0.032(2) Uani 1 1 d .
H51A H 0.5077 0.1378 0.1165 0.038 Uiso 1 1 calc R
C52 C 0.4128(6) 0.2006(4) 0.1494(3) 0.032(2) Uani 1 1 d .
C53 C 0.3896(6) 0.2310(4) 0.1930(3) 0.037(2) Uani 1 1 d .
H53A H 0.3355 0.2588 0.1957 0.045 Uiso 1 1 calc R
F54 F 1.0249(4) 0.0851(4) 0.1762(3) 0.099(2) Uani 1 1 d .
C54 C 0.4450(6) 0.2207(5) 0.2321(3) 0.039(2) Uani 1 1 d .
F55 F 0.9966(5) 0.1273(5) 0.1095(3) 0.129(3) Uani 1 1 d .
C55 C 0.5265(6) 0.1796(4) 0.2277(3) 0.036(2) Uani 1 1 d .
H55A H 0.5646 0.1740 0.2545 0.044 Uiso 1 1 calc R
F56 F 1.0703(4) 0.1885(4) 0.1616(3) 0.132(3) Uani 1 1 d .
C56 C 0.3502(7) 0.2161(6) 0.1084(4) 0.051(3) Uani 1 1 d .
F57 F 0.7784(6) 0.3895(3) 0.1876(3) 0.107(2) Uani 1 1 d .
C57 C 0.4216(8) 0.2527(5) 0.2789(4) 0.048(3) Uani 1 1 d .
F58 F 0.8841(5) 0.3728(4) 0.2388(4) 0.153(4) Uani 1 1 d .
C58 C 0.7403(6) 0.1522(4) 0.1851(3) 0.034(2) Uani 1 1 d .
F59 F 0.7419(6) 0.3526(3) 0.2562(3) 0.102(2) Uani 1 1 d .
C59 C 0.8306(6) 0.1295(5) 0.1711(3) 0.035(2) Uani 1 1 d .
H59A H 0.8385 0.0819 0.1607 0.042 Uiso 1 1 calc R
F60 F 0.6215(17) -0.1708(6) 0.1205(4) 0.108(7) Uani 0.686(8) 1 d P
F61 F 0.5236(9) -0.1445(5) 0.0677(10) 0.114(6) Uani 0.686(8) 1 d P
F62 F 0.6581(11) -0.1751(5) 0.0487(5) 0.083(3) Uani 0.686(8) 1 d P
F60' F 0.575(5) -0.1562(13) 0.0439(9) 0.108(7) Uani 0.314(8) 1 d P
F61' F 0.660(2) -0.1845(17) 0.102(2) 0.114(6) Uani 0.314(8) 1 d P
F62' F 0.533(3) -0.1496(12) 0.1135(14) 0.083(3) Uani 0.314(8) 1 d P
C60 C 0.9083(7) 0.1750(5) 0.1722(3) 0.042(2) Uani 1 1 d .
C61 C 0.9034(7) 0.2444(5) 0.1891(3) 0.047(2) Uani 1 1 d .
H61A H 0.9562 0.2738 0.1904 0.056 Uiso 1 1 calc R
C62 C 0.8165(7) 0.2696(5) 0.2044(3) 0.045(2) Uani 1 1 d .
F63 F 0.7084(6) 0.0821(7) -0.0310(3) 0.184(5) Uani 1 1 d .
C63 C 0.7379(6) 0.2245(5) 0.2022(3) 0.040(2) Uani 1 1 d .
H63A H 0.6809 0.2430 0.2125 0.048 Uiso 1 1 calc R
F64 F 0.8300(5) 0.0377(4) -0.0081(3) 0.117(3) Uani 1 1 d .
C64 C 0.9999(8) 0.1468(7) 0.1542(5) 0.066(3) Uani 1 1 d .
F65 F 0.7942(5) 0.1415(4) 0.0140(2) 0.091(2) Uani 1 1 d .
C65 C 0.8051(8) 0.3452(6) 0.2227(5) 0.072(3) Uani 1 1 d .
C66 C 0.6571(6) 0.0525(4) 0.1315(3) 0.031(2) Uani 1 1 d .
C67 C 0.6286(5) -0.0197(4) 0.1270(3) 0.032(2) Uani 1 1 d .
H67A H 0.6019 -0.0429 0.1532 0.039 Uiso 1 1 calc R
C68 C 0.6393(6) -0.0582(4) 0.0838(3) 0.035(2) Uani 1 1 d .
C69 C 0.6799(6) -0.0276(5) 0.0445(3) 0.043(2) Uani 1 1 d .
H69A H 0.6875 -0.0539 0.0163 0.052 Uiso 1 1 calc R
C70 C 0.7092(6) 0.0433(5) 0.0479(3) 0.039(2) Uani 1 1 d .
C71 C 0.6971(6) 0.0832(5) 0.0902(3) 0.035(2) Uani 1 1 d .
H71A H 0.7161 0.1314 0.0909 0.042 Uiso 1 1 calc R
C72 C 0.6076(7) -0.1344(6) 0.0824(3) 0.048(2) Uani 1 1 d .
C73 C 0.7595(8) 0.0754(7) 0.0066(4) 0.059(3) Uani 1 1 d .

loop_
_atom_site_aniso_label
_atom_site_aniso_U_11
_atom_site_aniso_U_22
_atom_site_aniso_U_33
_atom_site_aniso_U_23
_atom_site_aniso_U_13
_atom_site_aniso_U_12
Ni1 0.0772(9) 0.0407(7) 0.0426(7) 0.0048(6) 0.0037(7) 0.0211(7)
P1 0.0657(18) 0.0545(18) 0.0525(18) 0.0043(13) 0.0030(15) 0.0250(16)
C1 0.085(8) 0.082(8) 0.041(6) -0.004(5) -0.007(6) 0.048(7)
P2 0.070(2) 0.0477(18) 0.0504(18) 0.0019(13) -0.0047(15) 0.0241(15)
C2 0.063(7) 0.066(7) 0.050(7) -0.009(5) 0.003(5) 0.040(6)
C3 0.126(12) 0.096(10) 0.042(7) -0.008(6) 0.029(7) 0.046(8)
C5 0.131(12) 0.116(11) 0.023(6) 0.011(6) -0.003(6) 0.020(9)
C6 0.053(7) 0.029(6) 0.040(6) 0.006(4) 0.005(5) 0.023(5)
C7 0.053(7) 0.039(6) 0.037(6) 0.004(4) 0.014(5) 0.003(5)
C8 0.051(6) 0.032(6) 0.040(6) -0.006(4) 0.007(5) 0.002(5)
C9 0.050(7) 0.016(5) 0.032(5) 0.000(4) -0.005(4) 0.006(4)
C10 0.038(6) 0.034(6) 0.043(6) -0.002(4) 0.001(5) 0.002(5)
C11 0.025(5) 0.062(7) 0.038(6) 0.003(5) 0.002(4) -0.003(5)
C12 0.082(8) 0.039(7) 0.072(8) 0.007(6) 0.013(6) -0.009(6)
C13 0.087(8) 0.046(7) 0.076(8) -0.010(6) -0.011(7) -0.002(6)
C14 0.171(13) 0.043(7) 0.070(8) 0.001(6) 0.039(8) -0.013(8)
C15 0.058(8) 0.064(8) 0.148(12) -0.008(8) 0.024(8) -0.024(7)
C16 0.044(6) 0.034(6) 0.061(7) 0.004(5) 0.005(5) 0.009(5)
C17 0.080(8) 0.035(6) 0.087(8) -0.019(6) 0.015(7) 0.007(6)
C18 0.038(6) 0.059(8) 0.104(9) 0.008(6) -0.002(6) 0.007(6)
C19 0.057(7) 0.053(7) 0.083(8) 0.025(6) -0.004(6) 0.023(6)
C20 0.026(6) 0.071(8) 0.066(7) 0.022(5) -0.005(5) 0.002(5)
C21 0.038(7) 0.120(13) 0.162(14) 0.014(10) -0.015(8) -0.028(7)
C22 0.057(8) 0.202(16) 0.079(10) -0.004(10) 0.026(7) 0.001(9)
C23 0.068(9) 0.143(13) 0.138(13) 0.067(10) -0.057(9) -0.023(9)
C24 0.036(6) 0.031(6) 0.054(6) 0.005(4) -0.008(5) 0.013(5)
C25 0.046(6) 0.037(6) 0.052(6) 0.002(4) 0.001(5) 0.000(5)
C26 0.053(7) 0.023(5) 0.077(7) 0.006(4) 0.004(5) 0.010(5)
C27 0.038(6) 0.043(6) 0.050(6) 0.012(4) 0.004(5) 0.012(5)
C28 0.041(6) 0.044(7) 0.045(6) 0.009(5) 0.005(5) -0.013(5)
C29 0.052(7) 0.021(6) 0.060(7) 0.003(4) -0.005(5) 0.007(5)
C30 0.034(6) 0.060(8) 0.103(9) -0.003(6) -0.010(6) 0.004(6)
C31 0.070(11) 0.25(2) 0.23(2) -0.029(18) -0.013(13) -0.059(13)
C32 0.045(7) 0.080(9) 0.172(14) 0.010(8) 0.059(8) 0.007(6)
C33 0.054(9) 0.044(9) 0.61(4) 0.088(16) 0.085(17) -0.021(7)
C34 0.059(7) 0.034(6) 0.065(7) 0.015(5) 0.011(6) 0.019(5)
C35 0.150(13) 0.081(9) 0.077(9) -0.028(7) -0.006(9) 0.071(9)
C36 0.050(8) 0.076(10) 0.32(2) 0.056(12) 0.062(11) 0.026(7)
C37 0.066(7) 0.051(7) 0.079(8) 0.014(6) -0.007(6) 0.011(6)
C38 0.047(6) 0.033(6) 0.075(8) -0.003(5) -0.007(6) -0.008(5)
C39 0.099(10) 0.062(9) 0.183(15) -0.001(10) -0.006(10) -0.019(8)
C40 0.146(12) 0.082(9) 0.079(9) 0.043(7) -0.016(8) -0.059(9)
C41 0.075(9) 0.087(10) 0.152(13) 0.040(9) -0.047(9) -0.056(8)
F42 0.060(5) 0.106(6) 0.211(9) 0.086(6) -0.049(5) -0.017(5)
C42 0.036(6) 0.030(5) 0.032(5) -0.010(4) -0.004(5) 0.010(5)
B42 0.040(6) 0.026(6) 0.038(6) 0.003(4) 0.003(5) 0.008(5)
F43 0.121(7) 0.088(7) 0.283(13) -0.021(7) -0.107(8) 0.046(6)
C43 0.053(7) 0.029(5) 0.043(6) -0.001(4) 0.001(5) 0.001(5)
F44 0.121(7) 0.253(12) 0.122(7) 0.117(8) -0.068(6) -0.044(7)
C44 0.057(7) 0.032(6) 0.044(6) 0.003(5) -0.010(6) -0.005(5)
F45 0.123(7) 0.060(6) 0.420(18) -0.036(8) 0.168(9) -0.033(5)
C45 0.078(8) 0.029(5) 0.032(6) 0.001(4) 0.000(6) -0.010(6)
F46 0.184(11) 0.360(19) 0.112(8) -0.008(10) 0.073(8) -0.078(11)
C46 0.057(7) 0.033(6) 0.055(7) 0.008(5) 0.012(6) 0.005(5)
F47 0.078(6) 0.159(8) 0.306(14) 0.160(9) 0.102(7) 0.044(6)
C47 0.046(6) 0.030(5) 0.038(6) 0.003(4) 0.005(5) 0.006(5)
F48 0.055(4) 0.086(4) 0.054(4) -0.010(3) -0.015(3) 0.015(3)
C48 0.087(11) 0.038(8) 0.131(13) 0.022(7) -0.042(9) -0.010(7)
F49 0.108(5) 0.053(4) 0.074(4) 0.019(3) -0.019(4) 0.009(4)
C49 0.092(10) 0.040(8) 0.081(9) 0.021(6) 0.042(8) 0.019(7)
F50 0.042(4) 0.114(5) 0.075(4) 0.005(4) -0.006(3) -0.011(4)
C50 0.025(5) 0.022(5) 0.034(5) 0.004(4) 0.014(4) -0.005(4)
F51 0.196(18) 0.035(6) 0.059(6) 0.001(4) 0.050(9) 0.029(8)
F52 0.083(9) 0.127(12) 0.068(7) -0.027(6) 0.041(6) -0.028(7)
F53 0.075(8) 0.134(13) 0.045(7) -0.033(7) -0.018(6) 0.052(8)
F51' 0.196(18) 0.035(6) 0.059(6) 0.001(4) 0.050(9) 0.029(8)
F52' 0.083(9) 0.127(12) 0.068(7) -0.027(6) 0.041(6) -0.028(7)
F53' 0.075(8) 0.134(13) 0.045(7) -0.033(7) -0.018(6) 0.052(8)
C51 0.037(5) 0.026(5) 0.033(5) -0.001(4) 0.010(5) -0.004(4)
C52 0.030(5) 0.030(5) 0.037(5) 0.006(4) 0.000(5) -0.003(4)
C53 0.037(6) 0.032(5) 0.043(6) 0.009(4) 0.011(5) 0.008(4)
F54 0.075(5) 0.092(6) 0.130(6) -0.001(5) 0.013(4) 0.032(4)
C54 0.035(6) 0.033(6) 0.048(7) -0.008(5) 0.009(5) 0.003(5)
F55 0.078(5) 0.236(10) 0.074(5) -0.018(6) 0.027(4) 0.028(6)
C55 0.043(6) 0.038(5) 0.028(5) 0.006(4) 0.006(4) 0.002(5)
F56 0.038(4) 0.092(5) 0.267(11) -0.064(6) 0.047(5) -0.024(4)
C56 0.046(7) 0.052(7) 0.054(7) -0.011(6) 0.004(6) -0.004(6)
F57 0.150(7) 0.036(4) 0.135(6) -0.001(4) 0.019(6) 0.004(4)
C57 0.060(8) 0.032(7) 0.053(7) 0.010(5) 0.011(6) 0.021(6)
F58 0.074(5) 0.086(6) 0.299(11) -0.114(7) -0.034(6) -0.001(4)
C58 0.034(6) 0.036(6) 0.034(5) -0.007(4) 0.000(4) -0.001(4)
F59 0.117(6) 0.062(5) 0.128(6) -0.046(4) 0.028(5) 0.001(4)
C59 0.041(6) 0.026(5) 0.039(5) 0.001(4) 0.007(4) 0.002(5)
F60 0.25(2) 0.031(6) 0.039(6) -0.007(4) 0.009(8) -0.015(9)
F61 0.063(7) 0.061(7) 0.22(2) -0.051(10) -0.051(9) -0.004(5)
F62 0.111(9) 0.030(5) 0.109(10) -0.027(5) 0.059(7) -0.001(5)
F60' 0.25(2) 0.031(6) 0.039(6) -0.007(4) 0.009(8) -0.015(9)
F61' 0.063(7) 0.061(7) 0.22(2) -0.051(10) -0.051(9) -0.004(5)
F62' 0.111(9) 0.030(5) 0.109(10) -0.027(5) 0.059(7) -0.001(5)
C60 0.047(6) 0.033(6) 0.046(6) -0.003(4) 0.008(5) 0.007(5)
C61 0.047(7) 0.047(6) 0.047(6) 0.001(5) -0.007(5) -0.011(5)
C62 0.044(7) 0.042(6) 0.049(6) -0.012(5) -0.008(5) 0.006(5)
F63 0.097(6) 0.389(16) 0.065(5) 0.104(7) -0.016(5) -0.102(8)
C63 0.039(6) 0.035(6) 0.045(6) -0.009(4) 0.001(5) 0.003(5)
F64 0.117(6) 0.086(5) 0.148(7) -0.005(5) 0.099(6) 0.005(5)
C64 0.047(8) 0.078(9) 0.073(9) 0.002(7) 0.015(7) -0.004(7)
F65 0.128(6) 0.072(5) 0.073(5) 0.007(4) 0.049(4) -0.008(4)
C65 0.055(8) 0.052(8) 0.107(11) -0.019(8) -0.012(8) -0.011(7)
C66 0.037(5) 0.027(5) 0.029(5) 0.007(4) -0.002(4) 0.000(4)
C67 0.030(5) 0.034(6) 0.033(5) 0.000(4) 0.006(4) 0.004(4)
C68 0.036(5) 0.032(6) 0.039(6) 0.002(4) -0.002(5) 0.010(4)
C69 0.051(6) 0.047(7) 0.031(6) 0.000(5) -0.009(5) 0.020(5)
C70 0.032(5) 0.052(7) 0.034(6) 0.003(5) 0.006(4) 0.006(5)
C71 0.035(5) 0.039(6) 0.031(6) 0.002(4) 0.004(4) 0.005(4)
C72 0.047(7) 0.052(7) 0.044(7) -0.005(6) -0.007(5) -0.003(6)
C73 0.058(8) 0.073(9) 0.044(7) -0.005(6) 0.013(6) 0.001(7)

loop_
_atom_type_symbol
_atom_type_description
_atom_type_scat_dispersion_real
_atom_type_scat_dispersion_imag
_atom_type_scat_source
C C 0.0033 0.0016 'International Tables Vol C Tables 4.2.6.8 and 6.1.1.4'
H H 0.0000 0.0000 'International Tables Vol C Tables 4.2.6.8 and 6.1.1.4'
B B 0.0013 0.0007 'International Tables Vol C Tables 4.2.6.8 and 6.1.1.4'
F F 0.0171 0.0103 'International Tables Vol C Tables 4.2.6.8 and 6.1.1.4'
Ni Ni 0.3393 1.1124 'International Tables Vol C Tables 4.2.6.8 and 6.1.1.4'
P P 0.1023 0.0942 'International Tables Vol C Tables 4.2.6.8 and 6.1.1.4'

loop_
_geom_angle_atom_site_label_1
_geom_angle_atom_site_label_2
_geom_angle_atom_site_label_3
_geom_angle
C5 Ni1 C3 73.7(5)
C4' Ni1 P2 141.4(8)
C4 Ni1 P2 131.7(6)
C5 Ni1 P2 101.3(4)
C3 Ni1 P2 172.8(4)
C4' Ni1 P1 126.9(8)
C4 Ni1 P1 136.8(6)
C5 Ni1 P1 171.6(4)
C3 Ni1 P1 98.8(4)
P2 Ni1 P1 86.46(11)
C1 P1 C6 114.9(4)
C1 P1 Ni1 109.0(3)
C6 P1 Ni1 131.3(3)
C2 C1 P1 117.5(7)
C2 P2 C24 110.1(4)
C2 P2 Ni1 109.0(3)
C24 P2 Ni1 137.6(3)
C1 C2 P2 117.2(7)
C4 C3 Ni1 67.2(8)
C5 C4 C3 125.5(17)
C5 C4 Ni1 71.8(9)
C3 C4 Ni1 71.2(9)
C3 C4' C5 122(2)
C3 C4' Ni1 74.4(13)
C5 C4' Ni1 68.7(10)
C4 C5 Ni1 70.2(10)
C4' C5 Ni1 66.7(10)
C7 C6 C11 119.2(8)
C7 C6 P1 118.9(7)
C11 C6 P1 121.6(7)
C8 C7 C6 117.9(9)
C8 C7 C12 117.1(9)
C6 C7 C12 125.0(9)
C7 C8 C9 124.7(9)
C8 C9 C10 117.8(8)
C8 C9 C16 123.8(8)
C10 C9 C16 118.4(8)
C9 C10 C11 122.0(8)
C10 C11 C6 118.5(7)
C10 C11 C20 116.7(8)
C6 C11 C20 124.8(8)
C15 C12 C14 105.6(10)
C15 C12 C13 107.4(10)
C14 C12 C13 111.2(9)
C15 C12 C7 112.1(9)
C14 C12 C7 110.8(9)
C13 C12 C7 109.6(8)
C18 C16 C19 109.4(8)
C18 C16 C9 111.5(8)
C19 C16 C9 109.2(7)
C18 C16 C17 109.0(8)
C19 C16 C17 110.0(8)
C9 C16 C17 107.7(7)
C23 C20 C21 107.5(10)
C23 C20 C22 110.7(10)
C21 C20 C22 103.5(9)
C23 C20 C11 116.5(9)
C21 C20 C11 110.7(8)
C22 C20 C11 107.2(9)
C25 C24 C29 120.5(8)
C25 C24 P2 120.5(7)
C29 C24 P2 119.0(7)
C26 C25 C24 117.5(8)
C26 C25 C30 116.2(8)
C24 C25 C30 126.3(8)
C25 C26 C27 124.7(9)
C26 C27 C28 116.1(8)
C26 C27 C34 121.1(9)
C28 C27 C34 122.8(8)
C27 C28 C29 123.5(8)
C28 C29 C24 117.6(8)
C28 C29 C38 116.0(8)
C24 C29 C38 126.4(8)
C33 C30 C32 109.1(11)
C33 C30 C25 114.0(9)
C32 C30 C25 115.1(9)
C33 C30 C31 105.2(14)
C32 C30 C31 105.3(10)
C25 C30 C31 107.2(9)
C36 C34 C27 114.2(9)
C36 C34 C37 108.9(10)
C27 C34 C37 109.4(8)
C36 C34 C35 108.2(10)
C27 C34 C35 107.8(8)
C37 C34 C35 108.2(9)
C39 C38 C41 106.3(10)
C39 C38 C40 108.7(10)
C41 C38 C40 107.6(9)
C39 C38 C29 111.8(9)
C41 C38 C29 112.3(8)
C40 C38 C29 109.9(8)
C47 C42 C43 116.5(8)
C47 C42 B42 121.7(8)
C43 C42 B42 121.8(8)
C58 B42 C50 110.1(7)
C58 B42 C66 108.2(7)
C50 B42 C66 110.7(7)
C58 B42 C42 111.3(7)
C50 B42 C42 108.3(7)
C66 B42 C42 108.4(7)
C42 C43 C44 121.3(9)
C45 C44 C43 121.2(9)
C45 C44 C48 118.8(10)
C43 C44 C48 119.9(10)
C44 C45 C46 117.2(8)
C47 C46 C45 120.8(9)
C47 C46 C49 120.9(10)
C45 C46 C49 118.3(9)
C42 C47 C46 122.8(9)
F42 C48 F44 106.6(11)
F42 C48 F43 107.1(14)
F44 C48 F43 100.5(11)
F42 C48 C44 116.8(10)
F44 C48 C44 113.3(13)
F43 C48 C44 111.1(11)
F45 C49 F47 108.7(14)
F45 C49 F46 98.1(11)
F47 C49 F46 97.5(11)
F45 C49 C46 118.6(10)
F47 C49 C46 117.3(9)
F46 C49 C46 112.9(12)
C51 C50 C55 114.8(7)
C51 C50 B42 125.7(7)
C55 C50 B42 119.6(7)
C52 C51 C50 123.5(8)
C53 C52 C51 119.0(8)
C53 C52 C56 117.2(8)
C51 C52 C56 123.8(8)
C54 C53 C52 120.6(8)
C53 C54 C55 119.5(8)
C53 C54 C57 121.5(8)
C55 C54 C57 119.0(9)
C54 C55 C50 122.6(8)
F49 C56 F50 106.7(9)
F49 C56 F48 106.7(8)
F50 C56 F48 106.0(8)
F49 C56 C52 113.2(8)
F50 C56 C52 110.9(8)
F48 C56 C52 112.8(8)
F53 C57 F51 107.6(11)
F53 C57 F52 100.2(10)
F51 C57 F52 101.7(10)
F51' C57 F52' 105(2)
F53' C57 F52' 103(2)
F51' C57 C54 113.2(14)
F53' C57 C54 116.4(14)
F53 C57 C54 119.5(9)
F51 C57 C54 114.5(8)
F52 C57 C54 111.1(9)
F52' C57 C54 106.2(11)
C59 C58 C63 113.2(8)
C59 C58 B42 122.0(7)
C63 C58 B42 124.8(8)
C60 C59 C58 123.0(8)
C61 C60 C59 122.1(9)
C61 C60 C64 119.1(9)
C59 C60 C64 118.8(8)
C60 C61 C62 117.7(9)
C61 C62 C63 120.2(8)
C61 C62 C65 120.9(9)
C63 C62 C65 118.8(9)
C62 C63 C58 123.7(8)
F56 C64 F55 110.4(10)
F56 C64 F54 103.1(10)
F55 C64 F54 102.4(10)
F56 C64 C60 115.1(10)
F55 C64 C60 112.8(10)
F54 C64 C60 111.9(9)
F59 C65 F58 108.1(10)
F59 C65 F57 105.2(10)
F58 C65 F57 105.0(11)
F59 C65 C62 114.7(10)
F58 C65 C62 112.5(10)
F57 C65 C62 110.7(10)
C67 C66 C71 115.3(7)
C67 C66 B42 123.6(7)
C71 C66 B42 121.1(7)
C66 C67 C68 121.8(8)
C69 C68 C67 121.8(8)
C69 C68 C72 120.3(8)
C67 C68 C72 117.9(8)
C68 C69 C70 118.0(8)
C69 C70 C71 121.1(8)
C69 C70 C73 118.4(9)
C71 C70 C73 120.3(9)
C70 C71 C66 122.1(8)
F60 C72 F61 109.7(13)
F60 C72 F62 101.3(10)
F61 C72 F62 100.9(10)
F60' C72 F62' 101(2)
F61' C72 F62' 93(2)
F60' C72 C68 116.5(14)
F60 C72 C68 115.7(9)
F61 C72 C68 115.7(9)
F61' C72 C68 119.1(13)
F62 C72 C68 111.6(8)
F62' C72 C68 114.0(11)
F63 C73 F64 103.7(10)
F63 C73 F65 104.6(10)
F64 C73 F65 104.6(9)
F63 C73 C70 113.4(9)
F64 C73 C70 114.2(10)
F65 C73 C70 115.2(9)

loop_
_geom_bond_atom_site_label_1
_geom_bond_atom_site_label_2
_geom_bond_distance
Ni1 C4' 2.00(2)
Ni1 C4 2.006(18)
Ni1 C5 2.025(10)
Ni1 C3 2.060(10)
Ni1 P2 2.170(3)
Ni1 P1 2.182(3)
P1 C1 1.670(9)
P1 C6 1.808(8)
C1 C2 1.426(12)
P2 C2 1.686(9)
P2 C24 1.811(8)
C3 C4' 1.28(3)
C3 C4 1.44(2)
C4 C5 1.312(19)
C4' C5 1.53(3)
C6 C7 1.413(12)
C6 C11 1.430(12)
C7 C8 1.353(12)
C7 C12 1.581(13)
C8 C9 1.365(11)
C9 C10 1.375(11)
C9 C16 1.543(11)
C10 C11 1.381(11)
C11 C20 1.560(12)
C12 C15 1.533(14)
C12 C14 1.541(14)
C12 C13 1.546(13)
C16 C18 1.511(12)
C16 C19 1.528(12)
C16 C17 1.547(12)
C20 C23 1.473(13)
C20 C21 1.524(15)
C20 C22 1.540(14)
C24 C25 1.413(12)
C24 C29 1.430(12)
C25 C26 1.390(12)
C25 C30 1.527(13)
C26 C27 1.391(12)
C27 C28 1.396(12)
C27 C34 1.519(12)
C28 C29 1.402(12)
C29 C38 1.546(12)
C30 C33 1.473(15)
C30 C32 1.495(14)
C30 C31 1.571(19)
C34 C36 1.490(14)
C34 C37 1.524(12)
C34 C35 1.557(14)
C38 C39 1.494(15)
C38 C41 1.509(13)
C38 C40 1.544(13)
F42 C48 1.285(13)
C42 C47 1.368(11)
C42 C43 1.377(12)
C42 B42 1.665(13)
B42 C58 1.617(13)
B42 C50 1.642(12)
B42 C66 1.653(12)
F43 C48 1.313(14)
C43 C44 1.402(11)
F44 C48 1.303(15)
C44 C45 1.365(12)
C44 C48 1.488(15)
F45 C49 1.196(12)
C45 C46 1.388(12)
F46 C49 1.319(14)
C46 C47 1.371(12)
C46 C49 1.469(14)
F47 C49 1.260(13)
F48 C56 1.338(10)
F49 C56 1.315(11)
F50 C56 1.330(11)
C50 C51 1.390(10)
C50 C55 1.410(11)
F51 C57 1.306(12)
F52 C57 1.376(13)
F53 C57 1.286(13)
F51' C57 1.20(3)
F52' C57 1.41(2)
F53' C57 1.23(2)
C51 C52 1.388(10)
C52 C53 1.379(11)
C52 C56 1.479(12)
C53 C54 1.360(11)
F54 C64 1.340(12)
C54 C55 1.394(11)
C54 C57 1.470(12)
F55 C64 1.296(12)
F56 C64 1.282(12)
F57 C65 1.331(13)
F58 C65 1.316(11)
C58 C59 1.411(11)
C58 C63 1.414(10)
F59 C65 1.305(13)
C59 C60 1.392(11)
F60 C72 1.270(15)
F61 C72 1.282(12)
F62 C72 1.401(13)
F60' C72 1.24(3)
F61' C72 1.31(4)
F62' C72 1.40(2)
C60 C61 1.364(11)
C60 C64 1.496(14)
C61 C62 1.392(12)
C62 C63 1.399(12)
C62 C65 1.493(14)
F63 C73 1.282(11)
F64 C73 1.291(11)
F65 C73 1.330(11)
C66 C67 1.397(11)
C66 C71 1.405(10)
C67 C68 1.405(11)
C68 C69 1.360(11)
C68 C72 1.477(12)
C69 C70 1.376(12)
C70 C71 1.400(11)
C70 C73 1.480(13)

loop_
_geom_torsion_atom_site_label_1
_geom_torsion_atom_site_label_2
_geom_torsion_atom_site_label_3
_geom_torsion_atom_site_label_4
_geom_torsion
C4 Ni1 P1 C1 157.8(9)
C5 Ni1 P1 C1 -154(3)
C3 Ni1 P1 C1 177.7(6)
P2 Ni1 P1 C1 2.6(4)
C4 Ni1 P1 C6 -48.5(10)
C5 Ni1 P1 C6 -1(3)
C3 Ni1 P1 C6 -28.6(6)
P2 Ni1 P1 C6 156.4(5)
C6 P1 C1 C2 -166.5(8)
Ni1 P1 C1 C2 -8.0(10)
C4 Ni1 P2 C2 -155.3(8)
C5 Ni1 P2 C2 178.7(6)
C3 Ni1 P2 C2 -135(3)
P1 Ni1 P2 C2 2.0(4)
C4 Ni1 P2 C24 1.2(9)
C5 Ni1 P2 C24 -24.8(6)
C3 Ni1 P2 C24 21(3)
P1 Ni1 P2 C24 158.5(5)
P1 C1 C2 P2 10.4(13)
C24 P2 C2 C1 -170.8(8)
Ni1 P2 C2 C1 -7.5(10)
C4 Ni1 C3 C4' -56.6(14)
C5 Ni1 C3 C4' -31.8(14)
P2 Ni1 C3 C4' -79(4)
P1 Ni1 C3 C4' 144.1(14)
C5 Ni1 C3 C4 24.7(10)
P2 Ni1 C3 C4 -22(4)
P1 Ni1 C3 C4 -159.4(10)
Ni1 C3 C4 C5 -49.6(16)
C3 Ni1 C4 C5 139.3(17)
P2 Ni1 C4 C5 -44.4(14)
P1 Ni1 C4 C5 169.8(7)
C5 Ni1 C4 C3 -139.3(17)
P2 Ni1 C4 C3 176.3(7)
P1 Ni1 C4 C3 30.6(14)
C5 Ni1 C4' C3 133.9(19)
P2 Ni1 C4' C3 168.6(7)
P1 Ni1 C4' C3 -46.5(16)
C4 Ni1 C4' C5 -59.3(14)
C3 Ni1 C4' C5 -133.9(19)
P2 Ni1 C4' C5 34.8(17)
P1 Ni1 C4' C5 179.6(6)
C3 C4 C5 Ni1 49.3(16)
C3 C4' C5 Ni1 -54.6(18)
C3 Ni1 C5 C4 -26.8(12)
P2 Ni1 C5 C4 147.8(11)
P1 Ni1 C5 C4 -55(3)
C3 Ni1 C5 C4' 26.6(12)
P2 Ni1 C5 C4' -158.7(12)
P1 Ni1 C5 C4' -2(3)
C1 P1 C6 C7 -102.1(8)
Ni1 P1 C6 C7 105.4(7)
C1 P1 C6 C11 83.9(9)
Ni1 P1 C6 C11 -68.6(8)
C11 C6 C7 C8 0.5(12)
P1 C6 C7 C8 -173.6(6)
C11 C6 C7 C12 -176.5(8)
P1 C6 C7 C12 9.3(12)
C6 C7 C8 C9 1.0(13)
C12 C7 C8 C9 178.4(8)
C7 C8 C9 C10 -1.5(13)
C7 C8 C9 C16 178.3(8)
C8 C9 C10 C11 0.3(12)
C16 C9 C10 C11 -179.5(8)
C9 C10 C11 C6 1.2(12)
C9 C10 C11 C20 -176.7(8)
C7 C6 C11 C10 -1.6(12)
P1 C6 C11 C10 172.3(6)
C7 C6 C11 C20 176.1(8)
P1 C6 C11 C20 -10.0(12)
C8 C7 C12 C15 6.9(13)
C6 C7 C12 C15 -176.0(9)
C8 C7 C12 C14 124.6(10)
C6 C7 C12 C14 -58.3(12)
C8 C7 C12 C13 -112.3(10)
C6 C7 C12 C13 64.8(12)
C8 C9 C16 C18 2.1(12)
C10 C9 C16 C18 -178.2(8)
C8 C9 C16 C19 123.1(9)
C10 C9 C16 C19 -57.2(10)
C8 C9 C16 C17 -117.5(9)
C10 C9 C16 C17 62.2(10)
C10 C11 C20 C23 -136.1(11)
C6 C11 C20 C23 46.1(14)
C10 C11 C20 C21 -12.9(12)
C6 C11 C20 C21 169.3(9)
C10 C11 C20 C22 99.3(10)
C6 C11 C20 C22 -78.4(12)
C2 P2 C24 C25 80.4(8)
Ni1 P2 C24 C25 -75.9(8)
C2 P2 C24 C29 -96.4(8)
Ni1 P2 C24 C29 107.2(8)
C29 C24 C25 C26 4.4(13)
P2 C24 C25 C26 -172.4(7)
C29 C24 C25 C30 -174.2(9)
P2 C24 C25 C30 9.0(13)
C24 C25 C26 C27 -0.3(14)
C30 C25 C26 C27 178.5(9)
C25 C26 C27 C28 -2.5(14)
C25 C26 C27 C34 176.1(8)
C26 C27 C28 C29 1.2(13)
C34 C27 C28 C29 -177.3(9)
C27 C28 C29 C24 2.6(14)
C27 C28 C29 C38 -177.3(8)
C25 C24 C29 C28 -5.5(13)
P2 C24 C29 C28 171.3(6)
C25 C24 C29 C38 174.4(9)
P2 C24 C29 C38 -8.8(13)
C26 C25 C30 C33 -12.6(17)
C24 C25 C30 C33 166.1(14)
C26 C25 C30 C32 -139.7(10)
C24 C25 C30 C32 38.9(15)
C26 C25 C30 C31 103.5(12)
C24 C25 C30 C31 -77.9(14)
C26 C27 C34 C36 -178.0(11)
C28 C27 C34 C36 0.5(14)
C26 C27 C34 C37 59.7(12)
C28 C27 C34 C37 -121.8(10)
C26 C27 C34 C35 -57.7(12)
C28 C27 C34 C35 120.7(10)
C28 C29 C38 C39 134.1(10)
C24 C29 C38 C39 -45.8(14)
C28 C29 C38 C41 14.7(13)
C24 C29 C38 C41 -165.2(10)
C28 C29 C38 C40 -105.1(10)
C24 C29 C38 C40 75.0(13)
C47 C42 B42 C58 146.8(8)
C43 C42 B42 C58 -35.1(11)
C47 C42 B42 C50 25.7(11)
C43 C42 B42 C50 -156.2(7)
C47 C42 B42 C66 -94.4(9)
C43 C42 B42 C66 83.7(9)
C47 C42 C43 C44 0.4(12)
B42 C42 C43 C44 -177.7(8)
C42 C43 C44 C45 -3.4(14)
C42 C43 C44 C48 179.6(9)
C43 C44 C45 C46 3.3(13)
C48 C44 C45 C46 -179.7(10)
C44 C45 C46 C47 -0.3(13)
C44 C45 C46 C49 177.8(9)
C43 C42 C47 C46 2.6(13)
B42 C42 C47 C46 -179.3(8)
C45 C46 C47 C42 -2.7(14)
C49 C46 C47 C42 179.2(9)
C45 C44 C48 F42 -156.6(12)
C43 C44 C48 F42 20.5(18)
C45 C44 C48 F44 -32.1(15)
C43 C44 C48 F44 145.0(10)
C45 C44 C48 F43 80.2(16)
C43 C44 C48 F43 -102.8(13)
C47 C46 C49 F45 115.8(14)
C45 C46 C49 F45 -62.3(18)
C47 C46 C49 F47 -18.1(18)
C45 C46 C49 F47 163.8(12)
C47 C46 C49 F46 -130.2(13)
C45 C46 C49 F46 51.6(15)
C58 B42 C50 C51 107.3(8)
C66 B42 C50 C51 -12.2(10)
C42 B42 C50 C51 -130.8(8)
C58 B42 C50 C55 -71.4(9)
C66 B42 C50 C55 169.1(7)
C42 B42 C50 C55 50.4(9)
C55 C50 C51 C52 0.2(10)
B42 C50 C51 C52 -178.6(7)
C50 C51 C52 C53 -1.0(11)
C50 C51 C52 C56 177.8(8)
C51 C52 C53 C54 0.5(12)
C56 C52 C53 C54 -178.3(8)
C52 C53 C54 C55 0.7(12)
C52 C53 C54 C57 179.9(8)
C53 C54 C55 C50 -1.6(12)
C57 C54 C55 C50 179.2(8)
C51 C50 C55 C54 1.1(11)
B42 C50 C55 C54 -180.0(7)
C53 C52 C56 F49 61.2(11)
C51 C52 C56 F49 -117.6(9)
C53 C52 C56 F50 -58.7(11)
C51 C52 C56 F50 122.5(9)
C53 C52 C56 F48 -177.5(8)
C51 C52 C56 F48 3.7(12)
C53 C54 C57 F51' 134(3)
C55 C54 C57 F51' -47(3)
C53 C54 C57 F53' 2(3)
C55 C54 C57 F53' -179(3)
C53 C54 C57 F53 179.0(14)
C55 C54 C57 F53 -1.8(17)
C53 C54 C57 F51 -51.3(18)
C55 C54 C57 F51 127.9(15)
C53 C54 C57 F52 63.2(15)
C55 C54 C57 F52 -117.6(13)
C53 C54 C57 F52' -112(2)
C55 C54 C57 F52' 68(2)
C50 B42 C58 C59 -162.3(7)
C66 B42 C58 C59 -41.3(10)
C42 B42 C58 C59 77.6(9)
C50 B42 C58 C63 18.9(11)
C66 B42 C58 C63 139.9(8)
C42 B42 C58 C63 -101.2(9)
C63 C58 C59 C60 -2.6(12)
B42 C58 C59 C60 178.5(8)
C58 C59 C60 C61 3.1(13)
C58 C59 C60 C64 -176.7(9)
C59 C60 C61 C62 -1.6(13)
C64 C60 C61 C62 178.2(9)
C60 C61 C62 C63 0.0(13)
C60 C61 C62 C65 -179.1(9)
C61 C62 C63 C58 0.3(14)
C65 C62 C63 C58 179.4(9)
C59 C58 C63 C62 0.9(12)
B42 C58 C63 C62 179.8(8)
C61 C60 C64 F56 8.1(15)
C59 C60 C64 F56 -172.0(10)
C61 C60 C64 F55 -119.8(11)
C59 C60 C64 F55 60.0(13)
C61 C60 C64 F54 125.3(10)
C59 C60 C64 F54 -54.8(13)
C61 C62 C65 F59 -147.3(10)
C63 C62 C65 F59 33.6(15)
C61 C62 C65 F58 -23.3(16)
C63 C62 C65 F58 157.7(11)
C61 C62 C65 F57 93.9(12)
C63 C62 C65 F57 -85.2(13)
C58 B42 C66 C67 144.2(8)
C50 B42 C66 C67 -95.1(9)
C42 B42 C66 C67 23.5(11)
C58 B42 C66 C71 -32.4(10)
C50 B42 C66 C71 88.3(9)
C42 B42 C66 C71 -153.1(8)
C71 C66 C67 C68 -0.2(11)
B42 C66 C67 C68 -177.0(7)
C66 C67 C68 C69 1.5(13)
C66 C67 C68 C72 179.7(8)
C67 C68 C69 C70 -1.1(13)
C72 C68 C69 C70 -179.2(8)
C68 C69 C70 C71 -0.6(13)
C68 C69 C70 C73 175.7(8)
C69 C70 C71 C66 1.9(13)
C73 C70 C71 C66 -174.3(8)
C67 C66 C71 C70 -1.4(12)
B42 C66 C71 C70 175.5(8)
C69 C68 C72 F60' -35(4)
C67 C68 C72 F60' 146(3)
C69 C68 C72 F60 141.1(15)
C67 C68 C72 F60 -37.2(17)
C69 C68 C72 F61 -88.7(17)
C67 C68 C72 F61 93.1(17)
C69 C68 C72 F61' 100(3)
C67 C68 C72 F61' -78(3)
C69 C68 C72 F62 25.9(14)
C67 C68 C72 F62 -152.3(11)
C69 C68 C72 F62' -152(2)
C67 C68 C72 F62' 30(2)
C69 C70 C73 F63 66.2(13)
C71 C70 C73 F63 -117.5(12)
C69 C70 C73 F64 -52.3(13)
C71 C70 C73 F64 123.9(10)
C69 C70 C73 F65 -173.4(9)
C71 C70 C73 F65 2.9(14)
